data_1549062
loop_
_publ_author_name
'Nievergelt, Philipp P.'
'Babor, Martin'
'\<Cejka, Jan'
'Spingler, Bernhard'

_publ_section_title
;
 A high throughput screening method for the nano-crystallization of salts
 of organic cations.
;
_journal_issue 15
_journal_name_full 'Chemical science'
_journal_page_first 3716
_journal_page_last 3722
_journal_paper_doi 10.1039/c8sc00783g
_journal_volume 9
_journal_year 2018
_chemical_absolute_configuration ad
_chemical_formula_moiety '2(C17 H19 N2 O), C2 O4, 2(O)'
_chemical_formula_sum 'C36 H38 N4 O8'
_chemical_formula_weight 654.72
_space_group_IT_number 4
_space_group_name_Hall 'P 2yb'
_space_group_name_H-M_alt 'P 1 21 1'
_symmetry_cell_setting monoclinic
_symmetry_space_group_name_Hall 'P 2yb'
_symmetry_space_group_name_H-M 'P 1 21 1'
_atom_sites_solution_hydrogens difmap
_atom_sites_solution_primary direct
_audit_update_record
;
2017-11-15 deposited with the CCDC.
2018-03-06 downloaded from the CCDC.
;
_cell_angle_alpha 90
_cell_angle_beta 95.3510(9)
_cell_angle_gamma 90
_cell_formula_units_Z 2
_cell_length_a 9.00810(10)
_cell_length_b 9.32180(10)
_cell_length_c 19.4957(2)
_cell_measurement_reflns_used 21280
_cell_measurement_temperature 160
_cell_measurement_theta_max 79
_cell_measurement_theta_min 5
_cell_volume 1629.95(3)
_computing_cell_refinement 'CrysAlisPro, (Agilent, 2011)'
_computing_data_collection 'SuperNova, (Oxford Diffraction, 2010)'
_computing_data_reduction 'CrysAlisPro, (Agilent, 2011)'
_computing_molecular_graphics 'CAMERON (Watkin et al., 1996)'
_computing_publication_material 'CRYSTALS (Betteridge et al., 2003)'
_computing_structure_refinement 'CRYSTALS (Betteridge et al., 2003)'
_computing_structure_solution 'SIR92 (Altomare et al., 1994)'
_diffrn_ambient_temperature 160
_diffrn_measured_fraction_theta_full 0.997
_diffrn_measured_fraction_theta_max 0.997
_diffrn_measurement_device Area
_diffrn_measurement_device_type 'Oxford Diffraction SuperNova'
_diffrn_measurement_method \w
_diffrn_radiation_monochromator graphite
_diffrn_radiation_type 'Cu K\a'
_diffrn_radiation_wavelength 1.54184
_diffrn_reflns_av_R_equivalents 0.031
_diffrn_reflns_limit_h_max 10
_diffrn_reflns_limit_h_min -11
_diffrn_reflns_limit_k_max 11
_diffrn_reflns_limit_k_min -11
_diffrn_reflns_limit_l_max 24
_diffrn_reflns_limit_l_min -24
_diffrn_reflns_number 34550
_diffrn_reflns_theta_full 74.493
_diffrn_reflns_theta_max 74.493
_diffrn_reflns_theta_min 4.556
_diffrn_standards_number 0
_exptl_absorpt_coefficient_mu 0.783
_exptl_absorpt_correction_T_max 0.98
_exptl_absorpt_correction_T_min 0.67
_exptl_absorpt_correction_type multi-scan
_exptl_absorpt_process_details 'CrysAlisPro, (Agilent, 2011)'
_exptl_crystal_colour colorless
_exptl_crystal_density_diffrn 1.334
_exptl_crystal_density_method 'not measured'
_exptl_crystal_description plate
_exptl_crystal_F_000 691.996
_exptl_crystal_recrystallization_method 'Vapour diffusion'
_exptl_crystal_size_max 0.106
_exptl_crystal_size_mid 0.103
_exptl_crystal_size_min 0.020
_refine_diff_density_max 0.31
_refine_diff_density_min -0.24
_refine_ls_abs_structure_details 'Flack (1983), 3078 Friedel-pairs'
_refine_ls_abs_structure_Flack 0.17(14)
_refine_ls_extinction_method None
_refine_ls_goodness_of_fit_ref 0.9838
_refine_ls_hydrogen_treatment constr
_refine_ls_matrix_type full
_refine_ls_number_parameters 516
_refine_ls_number_reflns 6622
_refine_ls_number_restraints 67
_refine_ls_R_factor_all 0.0356
_refine_ls_R_factor_gt 0.0344
_refine_ls_shift/su_max 0.0055179
_refine_ls_shift/su_mean 0.0004151
_refine_ls_structure_factor_coef Fsqd
_refine_ls_weighting_details
;
 Method= Modified Sheldrick 
 w=1/[\s^2^(F^2^) + ( 0.06P)^2^ + 0.43P] 
 ,where P=(max(Fo^2^,0) + 2Fc^2^)/3 
;
_refine_ls_weighting_scheme calc
_refine_ls_wR_factor_all 0.0984
_refine_ls_wR_factor_gt 0.0973
_refine_ls_wR_factor_ref 0.0984
_reflns_limit_h_max 11
_reflns_limit_h_min -11
_reflns_limit_k_max 11
_reflns_limit_k_min -11
_reflns_limit_l_max 24
_reflns_limit_l_min 0
_reflns_number_gt 6365
_reflns_number_total 6622
_reflns_threshold_expression I>2.0\s(I)
_oxford_diffrn_Wilson_B_factor 2.25
_oxford_diffrn_Wilson_scale 0.11
_oxford_refine_ls_r_factor_ref 0.0356
_oxford_refine_ls_scale 3.04(3)
_oxford_reflns_number_all 6622
_oxford_reflns_threshold_expression_ref I>-3.0\s(I)
_cod_data_source_file c8sc00783g2.cif
_cod_data_source_block I_CCDC11
_cod_depositor_comments 'Adding full bibliography for 1549042--1549063.cif.'
_cod_original_sg_symbol_H-M 'P 1 21 1 '
_cod_database_code 1549062

loop_
_symmetry_equiv_pos_as_xyz
x,y,z
-x,y+1/2,-z

loop_
_atom_site_label
_atom_site_type_symbol
_atom_site_fract_x
_atom_site_fract_y
_atom_site_fract_z
_atom_site_U_iso_or_equiv
_atom_site_occupancy
_atom_site_adp_type
_atom_site_refinement_flags_posn
_atom_site_refinement_flags_adp
_atom_site_refinement_flags_occupancy
_atom_site_disorder_assembly
_atom_site_disorder_group
N1 N -0.32343(16) 0.3385(2) 0.60159(8) 0.0341 1.0000 Uani . . . . .
C2 C -0.32627(19) 0.2499(2) 0.66476(9) 0.0322 1.0000 Uani . . . . .
C3 C -0.19053(18) 0.1490(2) 0.67420(9) 0.0258 1.0000 Uani . . . . .
C4 C -0.04690(17) 0.23005(19) 0.67948(8) 0.0222 1.0000 Uani . . . . .
C5 C 0.04607(17) 0.2501(2) 0.62889(8) 0.0241 1.0000 Uani . . . . .
N6 N 0.16188(16) 0.33923(18) 0.65150(7) 0.0248 1.0000 Uani . . . . .
C7 C 0.14416(17) 0.3798(2) 0.71837(8) 0.0223 1.0000 Uani . . . . .
C8 C 0.01460(17) 0.3116(2) 0.73792(8) 0.0206 1.0000 Uani . . . . .
C9 C 0.22964(18) 0.4703(2) 0.76320(9) 0.0270 1.0000 Uani . . . . .
C10 C 0.18530(19) 0.4891(2) 0.82831(9) 0.0275 1.0000 Uani . . . . .
C11 C 0.05911(18) 0.41778(19) 0.84976(8) 0.0231 1.0000 Uani . . . . .
C12 C -0.02846(16) 0.3303(2) 0.80515(8) 0.0215 1.0000 Uani . . . . .
O13 O 0.03361(14) 0.44284(17) 0.91722(6) 0.0289 1.0000 Uani . . . . .
C14 C -0.07420(17) 0.3519(2) 0.94552(8) 0.0239 1.0000 Uani . . . . .
C15 C -0.08089(17) 0.3932(2) 1.01974(8) 0.0236 1.0000 Uani . . . . .
C16 C -0.16646(19) 0.5110(2) 1.03694(9) 0.0277 1.0000 Uani . . . . .
C17 C -0.1697(2) 0.5510(2) 1.10548(10) 0.0336 1.0000 Uani . . . . .
C18 C -0.0899(2) 0.4731(3) 1.15699(10) 0.0367 1.0000 Uani . . . . .
C19 C -0.0093(2) 0.3542(3) 1.14061(10) 0.0369 1.0000 Uani . . . . .
C20 C -0.0041(2) 0.3144(2) 1.07193(9) 0.0308 1.0000 Uani . . . . .
N21 N 0.16049(18) 0.88099(19) 0.57327(8) 0.0284 0.8828(14) Uani . U P 1 1
C22 C 0.1679(2) 0.8979(2) 0.65055(10) 0.0342 1.0000 Uani D . . . .
C23 C 0.31070(18) 0.9719(2) 0.67756(9) 0.0262 1.0000 Uani . . . . .
C24 C 0.44748(17) 0.87925(19) 0.67981(8) 0.0227 1.0000 Uani . . . . .
C25 C 0.53892(19) 0.8552(2) 0.62813(9) 0.0274 1.0000 Uani . . . . .
N26 N 0.64869(16) 0.7601(2) 0.64982(8) 0.0304 1.0000 Uani . . . . .
C27 C 0.63075(18) 0.7202(2) 0.71656(9) 0.0251 1.0000 Uani . . . . .
C28 C 0.50586(17) 0.79346(19) 0.73736(8) 0.0210 1.0000 Uani . . . . .
C29 C 0.71424(18) 0.6269(2) 0.76136(9) 0.0296 1.0000 Uani . . . . .
C30 C 0.67250(19) 0.6119(2) 0.82710(8) 0.0281 1.0000 Uani . . . . .
C31 C 0.54977(18) 0.68791(19) 0.84922(8) 0.0233 1.0000 Uani . . . . .
C32 C 0.46520(17) 0.77809(19) 0.80507(8) 0.0214 1.0000 Uani . . . . .
O33 O 0.52581(14) 0.66322(17) 0.91697(6) 0.0296 1.0000 Uani . . . . .
C34 C 0.42126(18) 0.7565(2) 0.94624(8) 0.0244 1.0000 Uani . . . . .
C35 C 0.41460(17) 0.7117(2) 1.02003(8) 0.0233 1.0000 Uani . . . . .
C36 C 0.4913(2) 0.7884(2) 1.07309(9) 0.0297 1.0000 Uani . . . . .
C37 C 0.4858(2) 0.7462(3) 1.14129(10) 0.0363 1.0000 Uani . . . . .
C38 C 0.4043(2) 0.6263(2) 1.15632(9) 0.0327 1.0000 Uani . . . . .
C39 C 0.3261(2) 0.5507(2) 1.10374(10) 0.0323 1.0000 Uani . . . . .
C40 C 0.33007(18) 0.5941(2) 1.03605(9) 0.0274 1.0000 Uani . . . . .
O41 O 0.39560(17) 0.63325(19) 0.50109(8) 0.0390 0.8828(14) Uani . U P 1 1
C42 C 0.3364(2) 0.5289(2) 0.52846(9) 0.0238 0.8828(14) Uani . . P 1 1
O43 O 0.39729(14) 0.44623(18) 0.57295(7) 0.0302 0.8828(14) Uani . . P 1 1
C44 C 0.1711(3) 0.4985(3) 0.50473(13) 0.0245 0.8828(14) Uani . U P 1 1
O45 O 0.08199(15) 0.59855(18) 0.51529(8) 0.0339 0.8828(14) Uani . . P 1 1
O46 O 0.14065(15) 0.38059(18) 0.47767(8) 0.0313 0.8828(14) Uani . . P 1 1
O47 O 0.09788(15) 1.07117(18) 0.37856(8) 0.0330 0.8828(14) Uani . . P 1 1
O48 O 0.29951(18) 1.1164(2) 0.51036(9) 0.0360 0.8828(14) Uani . . P 1 1
N121 N 0.1771(13) 0.7709(9) 0.6029(5) 0.0282 0.1172(14) Uani D U P 1 2
O141 O 0.3620(12) 1.2306(12) 0.5206(6) 0.0391 0.1172(14) Uani D U P 1 2
C142 C 0.3324(14) 1.1117(15) 0.4946(9) 0.0245 0.1172(14) Uani D U P 1 2
O143 O 0.4174(12) 1.0153(12) 0.4833(6) 0.0392 0.1172(14) Uani D U P 1 2
C144 C 0.1667(12) 1.0825(13) 0.4711(6) 0.0246 0.1172(14) Uani D U P 1 2
O145 O 0.1014(12) 1.1649(13) 0.4256(6) 0.0388 0.1172(14) Uani D U P 1 2
O146 O 0.1055(13) 0.9788(13) 0.4993(6) 0.0394 0.1172(14) Uani D U P 1 2
O148 O 0.203(2) 0.503(2) 0.4935(10) 0.0393 0.1172(14) Uani . U P 1 2
O147 O 0.4018(13) 0.5374(13) 0.6211(6) 0.0391 0.1172(14) Uani . U P 1 2
H161 H -0.2210 0.5617 1.0018 0.0331 1.0000 Uiso R . . . .
H171 H -0.2264 0.6342 1.1164 0.0399 1.0000 Uiso R . . . .
H181 H -0.0889 0.5028 1.2041 0.0435 1.0000 Uiso R . . . .
H191 H 0.0480 0.3026 1.1764 0.0452 1.0000 Uiso R . . . .
H201 H 0.0543 0.2372 1.0612 0.0379 1.0000 Uiso R . . . .
H142 H -0.0413 0.2529 0.9406 0.0299 1.0000 Uiso R . . . .
H141 H -0.1708 0.3665 0.9199 0.0286 1.0000 Uiso R . . . .
H13 H -0.3298 0.2589 0.5658 0.0426 1.0000 Uiso R . . . .
H12 H -0.2413 0.4038 0.6026 0.0514 1.0000 Uiso R . . . .
H11 H -0.4101 0.3931 0.5918 0.0507 1.0000 Uiso R . . . .
H21 H -0.3296 0.3152 0.7053 0.0401 1.0000 Uiso R . . . .
H22 H -0.4140 0.1932 0.6599 0.0381 1.0000 Uiso R . . . .
H31 H -0.1971 0.0923 0.7166 0.0296 1.0000 Uiso R . . . .
H32 H -0.1932 0.0845 0.6336 0.0306 1.0000 Uiso R . . . .
H51 H 0.0369 0.2088 0.5853 0.0288 1.0000 Uiso R . . . .
H61 H 0.2293 0.3683 0.6281 0.0315 1.0000 Uiso R . . . .
H101 H 0.2425 0.5471 0.8605 0.0323 1.0000 Uiso R . . . .
H91 H 0.3172 0.5160 0.7508 0.0321 1.0000 Uiso R . . . .
H121 H -0.1104 0.2837 0.8183 0.0260 1.0000 Uiso R . . . .
H301 H 0.7275 0.5455 0.8590 0.0340 1.0000 Uiso R . . . .
H291 H 0.7977 0.5755 0.7467 0.0354 1.0000 Uiso R . . . .
H261 H 0.7207 0.7285 0.6246 0.0373 1.0000 Uiso R . . . .
H251 H 0.5353 0.8912 0.5812 0.0328 1.0000 Uiso R . . . .
H231 H 0.2948 1.0026 0.7249 0.0303 1.0000 Uiso R . . . .
H232 H 0.3239 1.0596 0.6492 0.0306 1.0000 Uiso R . . . .
H321 H 0.3821 0.8328 0.8196 0.0255 1.0000 Uiso R . . . .
H361 H 0.5442 0.8733 1.0631 0.0362 1.0000 Uiso R . . . .
H371 H 0.5377 0.8001 1.1776 0.0438 1.0000 Uiso R . . . .
H381 H 0.4028 0.5955 1.2020 0.0388 1.0000 Uiso R . . . .
H391 H 0.2720 0.4689 1.1144 0.0398 1.0000 Uiso R . . . .
H401 H 0.2750 0.5426 0.9993 0.0333 1.0000 Uiso R . . . .
H342 H 0.4556 0.8578 0.9442 0.0278 1.0000 Uiso R . . . .
H341 H 0.3200 0.7463 0.9190 0.0296 1.0000 Uiso R . . . .
H224 H 0.0809 0.9544 0.6610 0.0396 0.8828(14) Uiso R . P 1 1
H223 H 0.1609 0.8084 0.6731 0.0374 0.8828(14) Uiso R . P 1 1
H222 H 0.1239 0.8602 0.6905 0.0409 0.1172(14) Uiso R . P 1 2
H221 H 0.1009 0.9689 0.6277 0.0411 0.1172(14) Uiso R . P 1 2
H1212 H 0.1044 0.7087 0.6098 0.0460 0.1172(14) Uiso R . P 1 2
H1213 H 0.2655 0.7278 0.6115 0.0458 0.1172(14) Uiso R . P 1 2
H1211 H 0.1664 0.8003 0.5592 0.0459 0.1172(14) Uiso R . P 1 2
H211 H 0.0630 0.8688 0.5578 0.0436 0.8828(14) Uiso R . P 1 1
H212 H 0.1973 0.9585 0.5526 0.0438 0.8828(14) Uiso R . P 1 1
H213 H 0.2131 0.8053 0.5619 0.0426 0.8828(14) Uiso R . P 1 1

loop_
_atom_site_aniso_label
_atom_site_aniso_U_11
_atom_site_aniso_U_22
_atom_site_aniso_U_33
_atom_site_aniso_U_23
_atom_site_aniso_U_13
_atom_site_aniso_U_12
N1 0.0247(7) 0.0402(9) 0.0369(8) 0.0001(7) 0.0001(6) 0.0009(6)
C2 0.0224(8) 0.0422(10) 0.0326(9) 0.0043(8) 0.0052(6) -0.0028(7)
C3 0.0259(8) 0.0276(8) 0.0240(8) -0.0025(6) 0.0028(6) -0.0040(6)
C4 0.0199(7) 0.0235(8) 0.0229(7) 0.0013(6) 0.0005(6) 0.0010(6)
C5 0.0236(7) 0.0255(8) 0.0232(7) -0.0004(6) 0.0018(6) 0.0031(6)
N6 0.0232(6) 0.0297(7) 0.0222(7) 0.0012(6) 0.0059(5) -0.0011(6)
C7 0.0216(7) 0.0248(8) 0.0206(7) 0.0037(6) 0.0029(6) 0.0003(6)
C8 0.0191(7) 0.0201(7) 0.0224(7) 0.0006(6) 0.0005(6) 0.0013(6)
C9 0.0217(7) 0.0292(8) 0.0301(8) 0.0012(7) 0.0029(6) -0.0075(6)
C10 0.0268(8) 0.0276(8) 0.0279(8) -0.0009(7) 0.0011(6) -0.0077(6)
C11 0.0261(8) 0.0220(8) 0.0215(8) 0.0004(6) 0.0036(6) -0.0012(6)
C12 0.0184(7) 0.0233(8) 0.0230(7) 0.0024(6) 0.0025(6) -0.0016(6)
O13 0.0327(6) 0.0327(6) 0.0222(6) -0.0042(5) 0.0068(5) -0.0125(5)
C14 0.0232(7) 0.0240(8) 0.0250(8) 0.0009(6) 0.0047(6) -0.0031(6)
C15 0.0214(7) 0.0239(8) 0.0262(8) -0.0015(7) 0.0058(6) -0.0040(6)
C16 0.0262(8) 0.0247(8) 0.0331(9) 0.0005(7) 0.0071(6) -0.0026(6)
C17 0.0344(9) 0.0290(9) 0.0397(10) -0.0082(8) 0.0160(8) -0.0067(7)
C18 0.0351(9) 0.0493(12) 0.0271(8) -0.0084(9) 0.0095(7) -0.0154(9)
C19 0.0330(9) 0.0510(12) 0.0265(9) 0.0041(8) 0.0017(7) -0.0025(9)
C20 0.0284(9) 0.0342(9) 0.0303(9) 0.0013(8) 0.0057(7) 0.0021(7)
N21 0.0283(7) 0.0238(7) 0.0316(8) 0.0010(6) -0.0060(6) 0.0006(6)
C22 0.0243(8) 0.0379(10) 0.0405(10) -0.0031(8) 0.0040(7) 0.0027(7)
C23 0.0252(8) 0.0265(8) 0.0265(8) 0.0010(6) 0.0006(6) 0.0058(6)
C24 0.0228(7) 0.0228(8) 0.0223(7) 0.0014(6) 0.0013(6) 0.0002(6)
C25 0.0281(8) 0.0336(9) 0.0207(7) 0.0022(7) 0.0029(6) 0.0051(7)
N26 0.0277(7) 0.0399(8) 0.0244(7) 0.0010(6) 0.0072(5) 0.0102(6)
C27 0.0238(7) 0.0276(8) 0.0241(8) -0.0003(6) 0.0034(6) 0.0032(6)
C28 0.0189(7) 0.0205(8) 0.0235(7) -0.0026(6) 0.0012(6) 0.0010(6)
C29 0.0265(8) 0.0326(9) 0.0301(8) -0.0021(7) 0.0053(6) 0.0111(7)
C30 0.0294(8) 0.0287(8) 0.0260(8) 0.0035(7) 0.0021(6) 0.0112(7)
C31 0.0241(8) 0.0238(8) 0.0224(8) 0.0002(6) 0.0040(6) 0.0019(6)
C32 0.0209(7) 0.0195(7) 0.0243(8) -0.0002(6) 0.0039(6) 0.0021(6)
O33 0.0337(6) 0.0310(6) 0.0254(6) 0.0049(5) 0.0087(5) 0.0131(5)
C34 0.0259(8) 0.0240(8) 0.0239(8) 0.0005(6) 0.0053(6) 0.0058(6)
C35 0.0210(7) 0.0243(8) 0.0249(8) -0.0002(6) 0.0045(6) 0.0046(6)
C36 0.0282(9) 0.0315(9) 0.0296(9) -0.0034(7) 0.0034(7) -0.0052(7)
C37 0.0346(9) 0.0473(12) 0.0268(9) -0.0050(8) 0.0005(7) 0.0010(8)
C38 0.0326(9) 0.0414(10) 0.0254(8) 0.0067(8) 0.0102(7) 0.0112(8)
C39 0.0328(9) 0.0284(9) 0.0373(9) 0.0070(8) 0.0117(7) 0.0044(7)
C40 0.0265(8) 0.0259(8) 0.0303(8) -0.0025(7) 0.0054(6) 0.0013(6)
O41 0.0364(7) 0.0417(8) 0.0374(7) 0.0140(6) -0.0047(5) -0.0148(6)
C42 0.0252(8) 0.0241(8) 0.0224(8) -0.0014(6) 0.0044(6) 0.0003(6)
O43 0.0182(6) 0.0360(7) 0.0362(7) 0.0098(6) 0.0014(5) 0.0028(5)
C44 0.0238(12) 0.0259(9) 0.0241(10) 0.0075(8) 0.0041(7) 0.0040(9)
O45 0.0302(7) 0.0363(8) 0.0362(7) 0.0065(6) 0.0086(5) 0.0148(6)
O46 0.0258(6) 0.0296(7) 0.0374(7) -0.0017(6) -0.0031(5) 0.0006(5)
O47 0.0268(6) 0.0351(7) 0.0383(7) -0.0064(6) 0.0086(5) -0.0085(6)
O48 0.0304(8) 0.0342(8) 0.0442(11) 0.0061(7) 0.0079(6) 0.0017(7)
N121 0.023(5) 0.038(6) 0.024(5) 0.001(5) 0.006(4) -0.004(4)
O141 0.0366(12) 0.0419(12) 0.0370(12) 0.0138(11) -0.0054(11) -0.0145(11)
C142 0.0243(15) 0.0256(13) 0.0240(14) 0.0073(12) 0.0042(12) 0.0044(13)
O143 0.0365(12) 0.0420(12) 0.0376(12) 0.0139(11) -0.0044(11) -0.0139(11)
C144 0.0237(15) 0.0262(13) 0.0241(14) 0.0074(12) 0.0038(12) 0.0037(13)
O145 0.0361(12) 0.0420(12) 0.0369(12) 0.0136(11) -0.0043(11) -0.0137(11)
O146 0.0372(12) 0.0421(12) 0.0375(12) 0.0141(11) -0.0048(11) -0.0146(11)
O148 0.0368(12) 0.0418(12) 0.0378(12) 0.0141(11) -0.0042(11) -0.0145(12)
O147 0.0363(12) 0.0419(12) 0.0376(12) 0.0133(11) -0.0043(11) -0.0149(11)

loop_
_atom_type_symbol
_atom_type_scat_dispersion_real
_atom_type_scat_dispersion_imag
_atom_type_scat_Cromer_Mann_a1
_atom_type_scat_Cromer_Mann_b1
_atom_type_scat_Cromer_Mann_a2
_atom_type_scat_Cromer_Mann_b2
_atom_type_scat_Cromer_Mann_a3
_atom_type_scat_Cromer_Mann_b3
_atom_type_scat_Cromer_Mann_a4
_atom_type_scat_Cromer_Mann_b4
_atom_type_scat_Cromer_Mann_c
_atom_type_scat_source
C 0.0181 0.0091 2.3100 20.8439 1.0200 10.2075 1.5886 0.5687 0.8650 51.6512 0.2156 'International Tables Vol C 4.2.6.8 and 6.1.1.4'
H 0.0000 0.0000 0.4930 10.5109 0.3229 26.1257 0.1402 3.1424 0.0408 57.7998 0.0030 'International Tables Vol C 4.2.6.8 and 6.1.1.4'
N 0.0311 0.0180 12.2126 0.0057 3.1322 9.8933 2.0125 28.9975 1.1663 0.5826 -11.5290 'International Tables Vol C 4.2.6.8 and 6.1.1.4'
O 0.0492 0.0322 3.0485 13.2771 2.2868 5.7011 1.5463 0.3239 0.8670 32.9089 0.2508 'International Tables Vol C 4.2.6.8 and 6.1.1.4'

loop_
_geom_angle_atom_site_label_1
_geom_angle_atom_site_label_2
_geom_angle_atom_site_label_3
_geom_angle
_geom_angle_publ_flag
C2 N1 H13 99.1 no
C2 N1 H12 114.2 no
H13 N1 H12 118.2 no
C2 N1 H11 113.1 no
H13 N1 H11 105.4 no
H12 N1 H11 106.7 no
N1 C2 C3 111.34(14) yes
N1 C2 H21 108.7 no
C3 C2 H21 111.0 no
N1 C2 H22 107.9 no
C3 C2 H22 108.4 no
H21 C2 H22 109.3 no
C2 C3 C4 111.86(14) yes
C2 C3 H31 108.5 no
C4 C3 H31 109.4 no
C2 C3 H32 108.3 no
C4 C3 H32 108.5 no
H31 C3 H32 110.2 no
C3 C4 C5 127.26(15) yes
C3 C4 C8 126.13(14) yes
C5 C4 C8 106.47(14) yes
C4 C5 N6 110.47(15) yes
C4 C5 H51 126.6 no
N6 C5 H51 122.9 no
C5 N6 C7 108.50(13) yes
C5 N6 H61 126.0 no
C7 N6 H61 125.4 no
N6 C7 C8 107.63(14) yes
N6 C7 C9 130.68(15) yes
C8 C7 C9 121.70(14) yes
C4 C8 C7 106.93(13) yes
C4 C8 C12 133.04(14) yes
C7 C8 C12 120.02(14) yes
C7 C9 C10 117.64(15) yes
C7 C9 H91 122.4 no
C10 C9 H91 119.9 no
C9 C10 C11 121.57(15) yes
C9 C10 H101 119.8 no
C11 C10 H101 118.5 no
C10 C11 C12 121.21(15) yes
C10 C11 O13 114.43(14) yes
C12 C11 O13 124.36(14) yes
C8 C12 C11 117.79(14) yes
C8 C12 H121 120.0 no
C11 C12 H121 122.2 no
C11 O13 C14 116.48(12) yes
O13 C14 C15 107.92(13) yes
O13 C14 H142 107.3 no
C15 C14 H142 112.1 no
O13 C14 H141 108.9 no
C15 C14 H141 110.2 no
H142 C14 H141 110.2 no
C14 C15 C16 120.23(15) yes
C14 C15 C20 120.57(15) yes
C16 C15 C20 119.19(16) yes
C15 C16 C17 120.13(17) yes
C15 C16 H161 119.0 no
C17 C16 H161 120.9 no
C16 C17 C18 120.02(18) yes
C16 C17 H171 119.2 no
C18 C17 H171 120.8 no
C17 C18 C19 120.17(18) yes
C17 C18 H181 120.1 no
C19 C18 H181 119.7 no
C18 C19 C20 120.11(18) yes
C18 C19 H191 119.7 no
C20 C19 H191 120.1 no
C19 C20 C15 120.32(18) yes
C19 C20 H201 119.6 no
C15 C20 H201 120.0 no
C22 N21 H211 107.2 no
C22 N21 H212 112.2 no
H211 N21 H212 109.6 no
C22 N21 H213 110.8 no
H211 N21 H213 109.8 no
H212 N21 H213 107.2 no
N21 C22 C23 110.62(15) yes
N21 C22 H224 107.5 no
C23 C22 H224 110.7 no
N21 C22 H223 111.8 no
C23 C22 H223 109.4 no
H224 C22 H223 106.7 no
C23 C22 N121 118.6(5) yes
C23 C22 H222 106.5 no
N121 C22 H222 105.0 no
C23 C22 H221 108.6 no
N121 C22 H221 108.5 no
H222 C22 H221 109.3 no
C22 C23 C24 114.67(15) yes
C22 C23 H231 105.3 no
C24 C23 H231 109.2 no
C22 C23 H232 108.8 no
C24 C23 H232 110.3 no
H231 C23 H232 108.3 no
C23 C24 C25 128.09(15) yes
C23 C24 C28 125.62(15) yes
C25 C24 C28 106.27(14) yes
C24 C25 N26 110.13(15) yes
C24 C25 H251 131.5 no
N26 C25 H251 118.4 no
C25 N26 C27 108.83(14) yes
C25 N26 H261 125.6 no
C27 N26 H261 125.6 no
N26 C27 C28 107.96(14) yes
N26 C27 C29 130.79(15) yes
C28 C27 C29 121.24(15) yes
C24 C28 C27 106.81(14) yes
C24 C28 C32 132.81(15) yes
C27 C28 C32 120.32(14) yes
C27 C29 C30 117.79(15) yes
C27 C29 H291 121.0 no
C30 C29 H291 121.2 no
C29 C30 C31 121.50(15) yes
C29 C30 H301 119.3 no
C31 C30 H301 119.2 no
C30 C31 C32 121.11(15) yes
C30 C31 O33 113.93(14) yes
C32 C31 O33 124.96(14) yes
C28 C32 C31 117.99(14) yes
C28 C32 H321 119.7 no
C31 C32 H321 122.3 no
C31 O33 C34 116.50(12) yes
O33 C34 C35 107.30(13) yes
O33 C34 H342 109.9 no
C35 C34 H342 109.9 no
O33 C34 H341 109.0 no
C35 C34 H341 111.0 no
H342 C34 H341 109.6 no
C34 C35 C36 120.55(15) yes
C34 C35 C40 120.43(15) yes
C36 C35 C40 119.02(16) yes
C35 C36 C37 120.44(17) yes
C35 C36 H361 119.9 no
C37 C36 H361 119.6 no
C36 C37 C38 119.85(17) yes
C36 C37 H371 120.1 no
C38 C37 H371 120.1 no
C37 C38 C39 119.92(17) yes
C37 C38 H381 120.3 no
C39 C38 H381 119.8 no
C38 C39 C40 120.12(17) yes
C38 C39 H391 119.3 no
C40 C39 H391 120.6 no
C35 C40 C39 120.61(16) yes
C35 C40 H401 118.9 no
C39 C40 H401 120.5 no
O41 C42 O43 126.79(17) yes
O41 C42 C44 116.88(17) yes
O43 C42 C44 116.33(17) yes
C42 C44 O45 115.2(2) yes
C42 C44 O46 117.36(19) yes
O45 C44 O46 127.4(2) yes
C22 N121 H1212 109.3 no
C22 N121 H1213 109.5 no
H1212 N121 H1213 109.4 no
C22 N121 H1211 109.8 no
H1212 N121 H1211 109.2 no
H1213 N121 H1211 109.5 no
O141 C142 O143 128.5(11) yes
O141 C142 C144 116.4(10) yes
O143 C142 C144 115.1(10) yes
C142 C144 O145 118.1(9) yes
C142 C144 O146 117.1(10) yes
O145 C144 O146 124.9(9) yes

loop_
_geom_bond_atom_site_label_1
_geom_bond_atom_site_label_2
_geom_bond_distance
_geom_bond_publ_flag
N1 C2 1.485(2) yes
N1 H13 1.016 no
N1 H12 0.957 no
N1 H11 0.936 no
C2 C3 1.540(2) yes
C2 H21 1.001 no
C2 H22 0.948 no
C3 C4 1.494(2) yes
C3 H31 0.988 no
C3 H32 0.993 no
C4 C5 1.365(2) yes
C4 C8 1.437(2) yes
C5 N6 1.374(2) yes
C5 H51 0.929 no
N6 C7 1.381(2) yes
N6 H61 0.838 no
C7 C8 1.412(2) yes
C7 C9 1.394(2) yes
C8 C12 1.412(2) yes
C9 C10 1.377(2) yes
C9 H91 0.947 no
C10 C11 1.413(2) yes
C10 H101 0.944 no
C11 C12 1.384(2) yes
C11 O13 1.376(2) yes
C12 H121 0.913 no
O13 C14 1.4371(19) yes
C14 C15 1.504(2) yes
C14 H142 0.977 no
C14 H141 0.972 no
C15 C16 1.400(2) yes
C15 C20 1.386(2) yes
C16 C17 1.390(3) yes
C16 H161 0.934 no
C17 C18 1.385(3) yes
C17 H171 0.963 no
C18 C19 1.378(3) yes
C18 H181 0.958 no
C19 C20 1.394(3) yes
C19 H191 0.958 no
C20 H201 0.927 no
N21 C22 1.510(2) yes
N21 H211 0.909 no
N21 H212 0.905 no
N21 H213 0.889 no
C22 C23 1.511(2) yes
C22 H224 0.981 no
C22 H223 0.948 no
C22 C23 1.511(2) yes
C22 N121 1.512(5) yes
C22 H222 0.972 no
C22 H221 0.976 no
C23 C24 1.502(2) yes
C23 H231 0.989 no
C23 H232 1.000 no
C24 C25 1.378(2) yes
C24 C28 1.437(2) yes
C25 N26 1.365(2) yes
C25 H251 0.973 no
N26 C27 1.377(2) yes
N26 H261 0.899 no
C27 C28 1.408(2) yes
C27 C29 1.401(2) yes
C28 C32 1.410(2) yes
C29 C30 1.376(2) yes
C29 H291 0.957 no
C30 C31 1.414(2) yes
C30 H301 0.978 no
C31 C32 1.381(2) yes
C31 O33 1.377(2) yes
C32 H321 0.969 no
O33 C34 1.4386(19) yes
C34 C35 1.505(2) yes
C34 H342 0.995 no
C34 H341 1.016 no
C35 C36 1.387(2) yes
C35 C40 1.387(2) yes
C36 C37 1.392(3) yes
C36 H361 0.954 no
C37 C38 1.383(3) yes
C37 H371 0.954 no
C38 C39 1.382(3) yes
C38 H381 0.936 no
C39 C40 1.384(3) yes
C39 H391 0.939 no
C40 H401 0.962 no
O41 C42 1.252(2) yes
C42 O43 1.248(2) yes
C42 C44 1.544(3) yes
C44 O45 1.260(3) yes
C44 O46 1.238(3) yes
N121 H1212 0.894 no
N121 H1213 0.894 no
N121 H1211 0.890 no
O141 C142 1.237(14) yes
C142 O143 1.214(14) yes
C142 C144 1.545(13) yes
C144 O145 1.276(12) yes
C144 O146 1.263(13) yes

loop_
_geom_hbond_atom_site_label_D
_geom_hbond_atom_site_label_H
_geom_hbond_atom_site_label_A
_geom_hbond_site_symmetry_A
_geom_hbond_angle_DHA
_geom_hbond_distance_DH
_geom_hbond_distance_HA
_geom_hbond_distance_DA
_geom_hbond_publ_flag
N1 H13 O41 2_546 164 1.02 1.81 2.801(3) yes
N1 H12 O47 2_546 165 0.96 2.04 2.972(3) yes
N1 H12 C144 2_546 135 0.96 2.34 3.090(3) yes
N1 H12 O146 2_546 126 0.96 2.53 3.186(3) yes
N1 H11 O43 1_455 163 0.94 1.81 2.718(3) yes
N1 H11 O147 1_455 154 0.94 2.28 3.144(3) yes
C3 H32 O148 2_546 160 0.99 2.59 3.534(3) yes
C5 H51 O45 2_546 158 0.93 2.38 3.259(3) yes
N6 H61 O43 . 178 0.84 2.07 2.906(3) yes
N6 H61 O147 . 144 0.84 2.23 2.945(3) yes
N26 H261 O47 2_646 144 0.90 2.20 2.976(3) yes
N26 H261 C142 2_646 123 0.90 2.57 3.156(3) yes
N26 H261 C144 2_646 156 0.90 2.59 3.434(3) yes
N26 H261 O145 2_646 175 0.90 2.04 2.938(3) yes
C25 H251 O143 . 153 0.97 2.39 3.290(3) yes
N121 H1212 O47 2_546 173 0.89 2.26 3.146(3) yes
N121 H1212 O145 2_546 140 0.89 1.96 2.705(3) yes
N121 H1213 O147 . 151 0.89 2.16 2.971(3) yes
N21 H1211 O45 . 156 0.80 2.17 2.926(3) yes
N121 H1211 O146 . 142 0.89 2.08 2.830(3) yes
N21 H211 O46 2_556 169 0.91 1.90 2.800(3) yes
N21 H211 O145 2_546 129 0.91 2.45 3.103(3) yes
N21 H212 O48 . 173 0.91 1.96 2.859(3) yes
N21 H212 C142 . 166 0.91 2.25 3.134(3) yes
N21 H212 O143 . 137 0.91 2.56 3.280(3) yes
N21 H212 C144 . 143 0.91 1.96 2.742(3) yes
N121 H213 O146 . 123 0.95 2.20 2.830(3) yes
